data_1506561
loop_
_publ_author_name
'Tsue, Hirohito'
'Ishibashi, Koichi'
'Takahashi, Hiroki'
'Tamura, Rui'

_publ_section_title
;
 Exhaustively methylated azacalix[4]arene: preparation, conformation, and
 crystal structure with exclusively CH/pi-controlled crystal architecture.
;
_journal_issue 11
_journal_name_full 'Organic letters'
_journal_page_first 2165
_journal_page_last 2168
_journal_paper_doi 10.1021/ol050493i
_journal_volume 7
_journal_year 2005
_chemical_formula_moiety 'C48 H68 N4 O4 '
_chemical_formula_sum 'C48 H68 N4 O4'
_chemical_formula_weight 765.09
_chemical_melting_point_gt 300
_space_group_IT_number 12
_symmetry_cell_setting monoclinic
_symmetry_Int_Tables_number 12
_symmetry_space_group_name_Hall '-C 2y'
_symmetry_space_group_name_H-M 'C 1 2/m 1'
_cell_angle_alpha 90
_cell_angle_beta 116.40(3)
_cell_angle_gamma 90
_cell_formula_units_Z 4
_cell_length_a 23.64(1)
_cell_length_b 16.890(6)
_cell_length_c 12.682(5)
_cell_measurement_reflns_used 15498
_cell_measurement_temperature 173.1
_cell_measurement_theta_max 28.8
_cell_measurement_theta_min 3.0
_cell_volume 4536(3)
_computing_cell_refinement PROCESS-AUTO
_computing_data_collection PROCESS-AUTO
_computing_data_reduction CrystalStructure
_computing_publication_material 'CrystalStructure 3.6.0'
_computing_structure_refinement CRYSTALS
_diffrn_detector_area_resol_mean 10.00
_diffrn_measured_fraction_theta_full 0.9987
_diffrn_measured_fraction_theta_max 0.9987
_diffrn_measurement_device_type 'Rigaku RAXIS-RAPID'
_diffrn_measurement_method \w
_diffrn_radiation_type 'Mo K\a'
_diffrn_radiation_wavelength 0.7107
_diffrn_reflns_av_R_equivalents 0.099
_diffrn_reflns_limit_h_max 31
_diffrn_reflns_limit_h_min -31
_diffrn_reflns_limit_k_max 22
_diffrn_reflns_limit_k_min -20
_diffrn_reflns_limit_l_max 17
_diffrn_reflns_limit_l_min -15
_diffrn_reflns_number 25100
_diffrn_reflns_theta_full 28.70
_diffrn_reflns_theta_max 28.70
_exptl_absorpt_coefficient_mu 0.071
_exptl_absorpt_correction_T_max 0.979
_exptl_absorpt_correction_T_min 0.530
_exptl_absorpt_correction_type multi-scan
_exptl_absorpt_process_details
;
    Higashi, T. (1995). Program for Absorption Correction.
    Rigaku Corporation, Tokyo, Japan.
;
_exptl_crystal_colour colorless
_exptl_crystal_density_diffrn 1.120
_exptl_crystal_density_method 'not measured'
_exptl_crystal_description prism
_exptl_crystal_F_000 1664.00
_exptl_crystal_size_max 0.50
_exptl_crystal_size_mid 0.30
_exptl_crystal_size_min 0.30
_refine_diff_density_max 2.38
_refine_diff_density_min -2.26
_refine_ls_extinction_method none
_refine_ls_goodness_of_fit_ref 1.142
_refine_ls_hydrogen_treatment refall
_refine_ls_number_parameters 340
_refine_ls_number_reflns 6370
_refine_ls_R_factor_gt 0.0920
_refine_ls_shift/su_max 0.2290
_refine_ls_structure_factor_coef F
_refine_ls_weighting_details 'w = 1/[0.0101Fo^2^ + 1.0000\s(Fo^2^)]'
_refine_ls_weighting_scheme calc
_refine_ls_wR_factor_ref 0.1360
_reflns_number_gt 6370
_reflns_number_total 25100
_reflns_threshold_expression F^2^>2.0\s(F^2^)
_cod_data_source_file ol050493isi20050308_023523.cif
_cod_data_source_block '_NMe-ACA4-OMe'
_cod_depositor_comments
;
The following automatic conversions were performed:

'_chemical_melting_point' tag was changed to
'_chemical_melting_point_gt' since the value was specified 'more
than' ('>') a certain temperature. The value '>300' was changed to
'300' - it should be numeric and without a unit designator.

Automatic conversion script
Id: cif_fix_values 1715 2011-07-08 13:25:40Z adriana 
;
_cod_original_cell_volume 4535(3)
_cod_original_formula_sum 'C48 H68 N4 O4 '
_cod_database_code 1506561

loop_
_symmetry_equiv_pos_site_id
_symmetry_equiv_pos_as_xyz
1 +X,+Y,+Z
2 -X,+Y,-Z
3 -X,-Y,-Z
4 +X,-Y,+Z
5 1/2+X,1/2+Y,+Z
6 1/2-X,1/2+Y,-Z
7 1/2-X,1/2-Y,-Z
8 1/2+X,1/2-Y,+Z

loop_
_atom_site_label
_atom_site_type_symbol
_atom_site_fract_x
_atom_site_fract_y
_atom_site_fract_z
_atom_site_U_iso_or_equiv
_atom_site_adp_type
_atom_site_occupancy
_atom_site_symmetry_multiplicity
_atom_site_calc_flag
_atom_site_refinement_flags
O(1) O 0.2396(1) 0.0959(1) 0.9566(2) 0.0235(7) Uani 1.00 1 d .
O(2) O 0.2597(2) 0.0000 0.7456(3) 0.031(1) Uani 1.00 2 d S
O(3) O 0.1177(2) 0.0000 0.7589(3) 0.032(1) Uani 1.00 2 d S
N(4) N 0.3157(1) 0.1433(2) 0.8460(3) 0.0277(9) Uani 1.00 1 d .
N(5) N 0.1145(1) 0.1459(2) 0.8686(3) 0.0285(9) Uani 1.00 1 d .
C(1) C 0.2136(2) 0.1414(2) 0.8549(3) 0.024(1) Uani 1.00 1 d .
C(2) C 0.1505(2) 0.1636(2) 0.8075(3) 0.025(1) Uani 1.00 1 d .
C(3) C 0.1253(2) 0.2093(2) 0.7056(3) 0.026(1) Uani 1.00 1 d .
C(4) C 0.1615(2) 0.2322(2) 0.6489(3) 0.029(1) Uani 1.00 1 d .
C(5) C 0.2237(2) 0.2069(2) 0.6960(3) 0.026(1) Uani 1.00 1 d .
C(6) C 0.2506(2) 0.1625(2) 0.7977(3) 0.023(1) Uani 1.00 1 d .
C(7) C 0.1320(2) 0.2838(2) 0.5371(3) 0.036(1) Uani 1.00 1 d .
C(8) C 0.130(1) 0.232(2) 0.428(1) 0.108(8) Uani 0.29 1 d P
C(9) C 0.0592(7) 0.294(1) 0.491(1) 0.064(6) Uani 0.27 1 d P
C(10) C 0.173(1) 0.352(1) 0.548(2) 0.097(8) Uani 0.30 1 d P
C(11) C 0.1792(4) 0.2968(7) 0.4798(7) 0.067(3) Uani 0.70 1 d P
C(12) C 0.0760(4) 0.2391(4) 0.4410(5) 0.052(2) Uani 0.72 1 d P
C(13) C 0.1102(5) 0.3625(4) 0.5693(6) 0.089(3) Uani 0.70 1 d P
C(14) C 0.1176(2) 0.0000 0.8679(4) 0.023(1) Uani 1.00 2 d S
C(15) C 0.1187(2) 0.0714(2) 0.9244(3) 0.026(1) Uani 1.00 1 d .
C(16) C 0.1199(2) 0.0697(2) 1.0340(3) 0.024(1) Uani 1.00 1 d .
C(17) C 0.1210(3) 0.0000 1.0923(4) 0.025(1) Uani 1.00 2 d S
C(18) C 0.1254(3) 0.0000 1.2164(5) 0.037(2) Uani 1.00 2 d S
C(19) C 0.1835(5) -0.0549(6) 1.2981(7) 0.067(3) Uani 0.52 1 d P
C(20) C 0.0672(5) -0.0524(7) 1.2115(8) 0.074(4) Uani 0.53 1 d P
C(21) C 0.1264(6) -0.0770(6) 1.2696(8) 0.042(3) Uani 0.45 1 d P
C(22) C 0.3137(2) 0.0000 0.8500(4) 0.019(1) Uani 1.00 2 d S
C(23) C 0.3402(2) 0.0713(2) 0.9039(3) 0.022(1) Uani 1.00 1 d .
C(24) C 0.3940(2) 0.0703(2) 1.0112(3) 0.026(1) Uani 1.00 1 d .
C(25) C 0.4225(2) 0.0000 1.0659(4) 0.024(1) Uani 1.00 2 d S
C(26) C 0.4805(3) 0.0000 1.1893(4) 0.032(2) Uani 1.00 2 d S
C(27) C 0.5251(3) -0.0717(4) 1.1949(5) 0.052(2) Uani 0.75 1 d P
C(28) C 0.4576(4) -0.0296(5) 1.2811(6) 0.059(3) Uani 0.54 1 d P
C(29) C 0.5080 -0.0730 1.2470 0.053 Uani 0.25 1 d R
C(31) C 0.2665(2) 0.1412(2) 1.0603(3) 0.040(1) Uani 1.00 1 d .
C(32) C 0.0579(3) 0.00000(1) 0.6602(5) 0.062(2) Uani 1.00 2 d S
C(33) C 0.2722(3) 0.00000(1) 0.6489(5) 0.064(2) Uani 1.00 2 d S
C(34) C 0.0556(2) 0.1870(3) 0.8363(4) 0.058(2) Uani 1.00 1 d .
C(35) C 0.3577(2) 0.2089(3) 0.8663(4) 0.063(2) Uani 1.00 1 d .
H(1) H 0.0824 0.2252 0.6744 0.030 Uiso 1.00 1 c R
H(2) H 0.2488 0.2206 0.6574 0.031 Uiso 1.00 1 c R
H(3) H 0.1203 0.1188 1.0710 0.030 Uiso 1.00 1 c R
H(4) H 0.4121 0.1192 1.0477 0.031 Uiso 1.00 1 c R
H(5) H 0.3097 0.1502 1.0799 0.045 Uiso 1.00 1 c R
H(6) H 0.2634 0.1137 1.1229 0.045 Uiso 1.00 1 c R
H(7) H 0.2452 0.1905 1.0480 0.045 Uiso 1.00 1 c R
H(8) H 0.0444 -0.0530 0.6383 0.074 Uiso 1.00 1 c R
H(9) H 0.0601 0.0265 0.5961 0.074 Uiso 1.00 1 c R
H(10) H 0.0286 0.0265 0.6804 0.074 Uiso 1.00 1 c R
H(11) H 0.2751 0.0530 0.6269 0.065 Uiso 1.00 1 c R
H(12) H 0.2392 -0.0265 0.5851 0.065 Uiso 1.00 1 c R
H(13) H 0.3110 -0.0265 0.6687 0.065 Uiso 1.00 1 c R
H(14) H 0.0635 0.2334 0.8830 0.076 Uiso 1.00 1 c R
H(15) H 0.0272 0.1537 0.8500 0.076 Uiso 1.00 1 c R
H(16) H 0.0376 0.2013 0.7554 0.076 Uiso 1.00 1 c R
H(17) H 0.3638 0.2177 0.7980 0.069 Uiso 1.00 1 c R
H(18) H 0.3972 0.1977 0.9313 0.069 Uiso 1.00 1 c R
H(19) H 0.3399 0.2549 0.8827 0.069 Uiso 1.00 1 c R

loop_
_atom_site_aniso_label
_atom_site_aniso_U_11
_atom_site_aniso_U_22
_atom_site_aniso_U_33
_atom_site_aniso_U_12
_atom_site_aniso_U_13
_atom_site_aniso_U_23
O(1) 0.025(2) 0.024(1) 0.021(1) -0.000(1) 0.009(1) 0.003(1)
O(2) 0.030(3) 0.031(2) 0.023(2) 0.0000 0.004(2) 0.0000
O(3) 0.040(3) 0.032(2) 0.030(2) 0.0000 0.021(2) 0.0000
N(4) 0.021(2) 0.019(2) 0.040(2) -0.006(1) 0.009(1) 0.004(1)
N(5) 0.030(2) 0.023(2) 0.038(2) 0.012(1) 0.020(2) 0.003(1)
C(1) 0.024(2) 0.018(2) 0.025(2) 0.005(2) 0.008(2) 0.003(2)
C(2) 0.026(3) 0.024(2) 0.028(2) 0.004(2) 0.014(2) 0.001(2)
C(3) 0.024(3) 0.024(2) 0.029(2) -0.002(2) 0.010(2) 0.003(2)
C(4) 0.031(2) 0.022(2) 0.025(2) -0.001(2) 0.005(2) -0.004(2)
C(5) 0.024(3) 0.023(2) 0.030(2) 0.000(2) 0.011(2) 0.006(2)
C(6) 0.022(2) 0.019(2) 0.025(2) -0.005(2) 0.007(2) -0.000(2)
C(7) 0.037(3) 0.030(2) 0.036(2) 0.010(2) 0.012(2) 0.017(2)
C(8) 0.13(2) 0.17(2) 0.007(7) 0.14(2) 0.01(1) -0.00(1)
C(9) -0.003(8) 0.16(2) 0.028(8) 0.04(1) 0.001(6) 0.07(1)
C(10) 0.06(1) 0.09(2) 0.08(2) -0.03(1) -0.02(1) 0.09(1)
C(11) 0.064(7) 0.091(7) 0.044(5) 0.000(5) 0.024(5) 0.035(5)
C(12) 0.054(5) 0.061(4) 0.032(3) 0.011(4) 0.011(3) 0.002(3)
C(13) 0.14(1) 0.024(3) 0.055(5) 0.024(4) -0.004(5) 0.008(3)
C(14) 0.018(3) 0.030(3) 0.023(3) 0.0000 0.012(2) 0.0000
C(15) 0.023(2) 0.023(2) 0.033(2) 0.004(2) 0.015(2) 0.001(2)
C(16) 0.024(2) 0.020(2) 0.030(2) -0.000(2) 0.013(2) -0.004(2)
C(17) 0.018(3) 0.031(3) 0.028(3) 0.0000 0.012(2) 0.0000
C(18) 0.041(4) 0.040(3) 0.035(3) 0.0000 0.021(3) 0.0000
C(19) 0.065(8) 0.092(8) 0.032(5) 0.037(6) 0.012(5) -0.006(5)
C(20) 0.053(7) 0.134(9) 0.055(6) -0.039(6) 0.042(6) 0.005(6)
C(21) 0.060(8) 0.042(6) 0.036(6) -0.017(6) 0.033(6) 0.005(5)
C(22) 0.017(3) 0.019(3) 0.022(3) 0.0000 0.007(2) 0.0000
C(23) 0.017(2) 0.024(2) 0.022(2) -0.000(2) 0.005(2) 0.003(2)
C(24) 0.021(2) 0.025(2) 0.032(2) -0.010(2) 0.011(2) -0.006(2)
C(25) 0.010(3) 0.029(3) 0.026(3) 0.0000 0.002(2) 0.0000
C(26) 0.021(4) 0.043(3) 0.019(3) 0.0000 -0.002(2) 0.0000
C(27) 0.033(4) 0.040(3) 0.043(4) 0.022(3) -0.021(3) -0.009(3)
C(28) 0.058(6) 0.094(9) 0.020(4) 0.006(5) 0.014(4) 0.004(4)
C(29) 0.07(2) 0.06(1) 0.05(1) 0.02(1) 0.05(1) 0.00(1)
C(31) 0.040(3) 0.044(2) 0.029(2) 0.001(2) 0.008(2) 0.005(2)
C(32) 0.061(5) 0.091(6) 0.032(4) 0.0000 0.018(3) 0.0000
C(33) 0.070(6) 0.044(4) 0.046(4) 0.0000 -0.002(4) 0.0000
C(34) 0.059(4) 0.052(3) 0.078(3) 0.029(3) 0.045(3) 0.023(3)
C(35) 0.030(3) 0.053(3) 0.088(4) -0.006(2) 0.009(3) 0.035(3)

loop_
_atom_type_symbol
_atom_type_description
_atom_type_scat_dispersion_real
_atom_type_scat_dispersion_imag
_atom_type_scat_source
C C 0.003 0.002
;
International Tables for Crystallography
(1992, Vol. C, Tables 4.2.6.8 and 6.1.1.4)
;
H H 0.000 0.000
;
International Tables for Crystallography
(1992, Vol. C, Table 6.1.1.4)
;
O O 0.011 0.006
;
International Tables for Crystallography
(1992, Vol. C, Tables 4.2.6.8 and 6.1.1.4)
;
N N 0.006 0.003
;
International Tables for Crystallography
(1992, Vol. C, Tables 4.2.6.8 and 6.1.1.4)
;

loop_
_geom_angle_atom_site_label_1
_geom_angle_atom_site_label_2
_geom_angle_atom_site_label_3
_geom_angle
_geom_angle_site_symmetry_1
_geom_angle_site_symmetry_2
_geom_angle_site_symmetry_3
O(1) C(1) C(2) 119.9(4) . . .
O(1) C(1) C(6) 120.0(3) . . .
C(31) O(1) C(1) 113.4(3) . . .
O(2) C(22) C(23) 119.9(2) . . .
O(2) C(22) C(23) 119.9(2) . . 55504
C(33) O(2) C(22) 112.5(5) . . .
O(3) C(14) C(15) 120.3(3) . . .
O(3) C(14) C(15) 120.3(3) . . 55504
C(32) O(3) C(14) 116.1(5) . . .
N(4) C(6) C(1) 121.5(3) . . .
C(23) N(4) C(6) 122.7(3) . . .
N(4) C(6) C(5) 119.3(4) . . .
C(35) N(4) C(6) 115.7(3) . . .
N(4) C(23) C(22) 120.1(3) . . .
N(4) C(23) C(24) 120.4(3) . . .
C(35) N(4) C(23) 118.9(3) . . .
N(5) C(2) C(1) 119.9(3) . . .
C(15) N(5) C(2) 122.2(3) . . .
N(5) C(2) C(3) 120.7(4) . . .
C(34) N(5) C(2) 118.8(3) . . .
N(5) C(15) C(14) 121.8(4) . . .
N(5) C(15) C(16) 119.0(3) . . .
C(34) N(5) C(15) 114.3(4) . . .
C(6) C(1) C(2) 120.1(3) . . .
C(1) C(2) C(3) 119.1(4) . . .
C(1) C(6) C(5) 119.1(4) . . .
C(2) C(3) C(4) 121.6(4) . . .
C(3) C(4) C(5) 118.0(3) . . .
C(3) C(4) C(7) 120.0(4) . . .
C(4) C(5) C(6) 122.0(4) . . .
C(7) C(4) C(5) 122.0(4) . . .
C(4) C(7) C(8) 107.9(8) . . .
C(4) C(7) C(9) 112.5(8) . . .
C(4) C(7) C(12) 109.2(4) . . .
C(4) C(7) C(13) 108.1(4) . . .
C(4) C(7) C(10) 110.1(8) . . .
C(4) C(7) C(11) 112.0(4) . . .
C(9) C(7) C(8) 97(1) . . .
C(7) C(8) C(12) 61(1) . . .
C(12) C(7) C(8) 51(1) . . .
C(13) C(7) C(8) 143.7(8) . . .
C(10) C(7) C(8) 105(1) . . .
C(7) C(8) C(11) 60.8(9) . . .
C(11) C(7) C(8) 56(1) . . .
C(7) C(9) C(12) 64.6(9) . . .
C(12) C(7) C(9) 49.0(9) . . .
C(7) C(9) C(13) 57.5(7) . . .
C(13) C(7) C(9) 63.9(9) . . .
C(10) C(7) C(9) 121(1) . . .
C(11) C(7) C(9) 133.7(8) . . .
C(12) C(7) C(10) 139(1) . . .
C(7) C(10) C(13) 59(1) . . .
C(13) C(7) C(10) 65(1) . . .
C(7) C(10) C(11) 69(1) . . .
C(11) C(7) C(10) 50(1) . . .
C(7) C(11) C(8) 62(1) . . .
C(12) C(7) C(11) 103.7(5) . . .
C(13) C(7) C(11) 112.6(6) . . .
C(7) C(11) C(10) 59(1) . . .
C(7) C(12) C(8) 67.7(9) . . .
C(7) C(12) C(9) 66.3(7) . . .
C(13) C(7) C(12) 111.2(5) . . .
C(7) C(13) C(9) 58.6(7) . . .
C(7) C(13) C(10) 55(1) . . .
C(12) C(8) C(11) 117(1) . . .
C(8) C(11) C(10) 120(1) . . .
C(8) C(12) C(9) 129(1) . . .
C(13) C(9) C(12) 120(1) . . .
C(9) C(13) C(10) 107(1) . . .
C(13) C(10) C(11) 123(1) . . .
C(14) C(15) C(16) 119.1(4) . . .
C(15) C(14) C(15) 119.4(5) 55504 . .
C(14) C(15) N(5) 121.8(4) . 55504 55504
C(14) C(15) C(16) 119.1(4) . 55504 55504
C(15) C(16) C(17) 123.0(4) . . .
C(16) C(17) C(16) 116.4(5) . . 55504
C(16) C(17) C(18) 121.8(3) . . .
C(17) C(16) C(15) 123.0(4) . 55504 55504
C(18) C(17) C(16) 121.8(3) . . 55504
C(17) C(18) C(19) 108.3(6) . . 55504
C(17) C(18) C(20) 107.1(5) . . 55504
C(17) C(18) C(21) 117.1(5) . . 55504
C(17) C(18) C(19) 108.3(6) . . .
C(17) C(18) C(20) 107.1(5) . . .
C(17) C(18) C(21) 117.1(5) . . .
C(19) C(18) C(19) 70.9(6) 55504 . .
C(20) C(18) C(19) 144.5(7) 55504 . .
C(21) C(18) C(19) 112.6(6) 55504 . .
C(20) C(18) C(19) 100.3(6) . . .
C(18) C(19) C(21) 59.7(6) . . .
C(21) C(18) C(19) 49.6(7) . . .
C(20) C(18) C(19) 100.3(6) 55504 . 55504
C(18) C(19) C(21) 59.7(6) . 55504 55504
C(21) C(18) C(19) 49.6(7) 55504 . 55504
C(20) C(18) C(19) 144.5(7) . . 55504
C(21) C(18) C(19) 112.6(6) . . 55504
C(18) C(20) C(20) 56.8(6) . . 55504
C(20) C(18) C(20) 66.4(7) 55504 . .
C(21) C(18) C(20) 110.0(9) 55504 . .
C(18) C(20) C(21) 58.6(7) . . .
C(21) C(18) C(20) 50.8(7) . . .
C(18) C(20) C(21) 58.6(7) . 55504 55504
C(21) C(18) C(20) 50.8(7) 55504 . 55504
C(18) C(20) C(20) 56.8(6) . 55504 .
C(21) C(18) C(20) 110.0(9) . . 55504
C(21) C(18) C(21) 125.7(8) 55504 . .
C(18) C(21) C(19) 70.7(8) . . .
C(18) C(21) C(20) 70.7(8) . . .
C(18) C(21) C(19) 70.7(8) . 55504 55504
C(18) C(21) C(20) 70.7(8) . 55504 55504
C(19) C(21) C(20) 141(1) . . .
C(20) C(20) C(21) 108.3(9) . 55504 55504
C(21) C(20) C(20) 108.3(9) . . 55504
C(22) C(23) C(24) 119.3(3) . . .
C(23) C(22) C(23) 120.2(3) 55504 . .
C(22) C(23) N(4) 120.1(3) . 55504 55504
C(22) C(23) C(24) 119.3(3) . 55504 55504
C(23) C(24) C(25) 121.9(3) . . .
C(24) C(25) C(24) 117.5(3) . . 55504
C(24) C(25) C(26) 121.1(2) . . .
C(25) C(24) C(23) 121.9(3) . 55504 55504
C(26) C(25) C(24) 121.1(2) . . 55504
C(25) C(26) C(27) 108.4(3) . . 55504
C(25) C(26) C(28) 107.8(5) . . .
C(25) C(26) C(28) 107.8(5) . . 55504
C(25) C(26) C(29) 120.6649 . . 55504
C(25) C(26) C(27) 108.4(3) . . .
C(25) C(26) C(29) 120.6650 . . .
C(27) C(26) C(27) 99.6(5) 55504 . .
C(28) C(26) C(27) 99.5(5) . . .
C(28) C(26) C(27) 130.7(5) 55504 . .
C(29) C(26) C(27) 119.5467 55504 . .
C(26) C(27) C(29) 63.4492 . . .
C(29) C(26) C(27) 34.8037 . . .
C(28) C(26) C(27) 130.7(5) . . 55504
C(28) C(26) C(27) 99.5(5) 55504 . 55504
C(26) C(27) C(29) 63.4492 . 55504 55504
C(29) C(26) C(27) 34.8037 55504 . 55504
C(29) C(26) C(27) 119.5467 . . 55504
C(26) C(28) C(28) 71.4(8) . . 55504
C(28) C(26) C(28) 37.1(5) 55504 . .
C(29) C(26) C(28) 97.0624 55504 . .
C(26) C(28) C(29) 53.5217 . . .
C(29) C(26) C(28) 64.8502 . . .
C(26) C(28) C(28) 71.4(8) . 55504 .
C(26) C(28) C(29) 53.5217 . 55504 55504
C(29) C(26) C(28) 64.8502 55504 . 55504
C(29) C(26) C(28) 97.0624 . . 55504
C(26) C(29) C(28) 61.6280 . . .
C(29) C(26) C(29) 118.6668 55504 . .
C(26) C(29) C(27) 81.7471 . . .
C(26) C(29) C(27) 81.7471 . 55504 55504
C(26) C(29) C(28) 61.6281 . 55504 55504
C(27) C(29) C(28) 142.9805 . . .
C(28) C(28) C(29) 117.0303 . 55504 55504
C(29) C(28) C(28) 117.0303 . . 55504
O(1) C(31) H(5) 108.5452 . . .
O(1) C(31) H(6) 110.1499 . . .
O(1) C(31) H(7) 109.7102 . . .
O(2) C(33) H(11) 109.4735 . . .
O(2) C(33) H(11) 109.4735 . . 55504
O(2) C(33) H(12) 109.7656 . . .
O(2) C(33) H(12) 109.7656 . . 55504
O(2) C(33) H(13) 109.1715 . . .
O(2) C(33) H(13) 109.1715 . . 55504
O(3) C(32) H(8) 109.4661 . . .
O(3) C(32) H(8) 109.4661 . . 55504
O(3) C(32) H(9) 110.1405 . . .
O(3) C(32) H(9) 110.1404 . . 55504
O(3) C(32) H(10) 108.7948 . . .
O(3) C(32) H(10) 108.7948 . . 55504
N(4) C(35) H(17) 109.2951 . . .
N(4) C(35) H(18) 109.7170 . . .
N(4) C(35) H(19) 109.4037 . . .
N(5) C(34) H(14) 108.8478 . . .
N(5) C(34) H(15) 109.4932 . . .
N(5) C(34) H(16) 110.0610 . . .
C(2) C(3) H(1) 118.7924 . . .
H(1) C(3) C(4) 119.5785 . . .
C(4) C(5) H(2) 119.3029 . . .
H(2) C(5) C(6) 118.6634 . . .
C(15) C(16) H(3) 118.1846 . . .
H(3) C(16) C(17) 118.8634 . . .
C(17) C(16) H(3) 118.8634 . 55504 55504
C(23) C(24) H(4) 119.0539 . . .
H(4) C(24) C(25) 119.0653 . . .
C(25) C(24) H(4) 119.0653 . 55504 55504
H(6) C(31) H(5) 109.4758 . . .
H(7) C(31) H(5) 109.4680 . . .
H(7) C(31) H(6) 109.4738 . . .
H(8) C(32) H(8) 141.0642 55504 . .
H(9) C(32) H(8) 109.4759 . . .
H(9) C(32) H(8) 56.2446 55504 . .
H(10) C(32) H(8) 109.4838 . . .
H(10) C(32) H(8) 56.2476 55504 . .
H(9) C(32) H(8) 56.2446 . . 55504
H(9) C(32) H(8) 109.4759 55504 . 55504
H(10) C(32) H(8) 56.2476 . . 55504
H(10) C(32) H(8) 109.4838 55504 . 55504
H(9) C(32) H(9) 56.2615 55504 . .
H(10) C(32) H(9) 109.4635 . . .
H(10) C(32) H(9) 141.0638 55504 . .
H(10) C(32) H(9) 141.0638 . . 55504
H(10) C(32) H(9) 109.4635 55504 . 55504
H(10) C(32) H(10) 56.2675 55504 . .
H(11) C(33) H(11) 141.0522 55504 . .
H(12) C(33) H(11) 109.4763 . . .
H(12) C(33) H(11) 56.2485 55504 . .
H(13) C(33) H(11) 109.4712 . . .
H(13) C(33) H(11) 56.2476 55504 . .
H(12) C(33) H(11) 56.2486 . . 55504
H(12) C(33) H(11) 109.4763 55504 . 55504
H(13) C(33) H(11) 56.2476 . . 55504
H(13) C(33) H(11) 109.4711 55504 . 55504
H(12) C(33) H(12) 56.2603 55504 . .
H(13) C(33) H(12) 109.4686 . . .
H(13) C(33) H(12) 141.0627 55504 . .
H(13) C(33) H(12) 141.0627 . . 55504
H(13) C(33) H(12) 109.4686 55504 . 55504
H(13) C(33) H(13) 56.2554 55504 . .
H(15) C(34) H(14) 109.4732 . . .
H(16) C(34) H(14) 109.4718 . . .
H(16) C(34) H(15) 109.4780 . . .
H(18) C(35) H(17) 109.4724 . . .
H(19) C(35) H(17) 109.4724 . . .
H(19) C(35) H(18) 109.4664 . . .

loop_
_geom_bond_atom_site_label_1
_geom_bond_atom_site_label_2
_geom_bond_distance
_geom_bond_site_symmetry_2
O(1) C(1) 1.388(4) .
O(1) C(31) 1.406(4) .
O(2) C(22) 1.371(5) .
O(2) C(33) 1.382(9) .
O(3) C(14) 1.384(7) .
O(3) C(32) 1.411(6) .
N(4) C(6) 1.417(5) .
N(4) C(23) 1.407(4) .
N(4) C(35) 1.432(6) .
N(5) C(2) 1.416(6) .
N(5) C(15) 1.425(5) .
N(5) C(34) 1.441(6) .
C(1) C(2) 1.389(5) .
C(1) C(6) 1.407(7) .
C(2) C(3) 1.391(5) .
C(3) C(4) 1.394(7) .
C(4) C(5) 1.386(6) .
C(4) C(7) 1.542(5) .
C(5) C(6) 1.380(5) .
C(7) C(8) 1.63(2) .
C(7) C(9) 1.56(2) .
C(7) C(10) 1.47(3) .
C(7) C(11) 1.60(1) .
C(7) C(12) 1.541(7) .
C(7) C(13) 1.543(9) .
C(8) C(11) 1.52(3) .
C(8) C(12) 1.37(3) .
C(9) C(12) 1.29(2) .
C(9) C(13) 1.64(2) .
C(10) C(11) 1.32(3) .
C(10) C(13) 1.64(3) .
C(14) C(15) 1.397(5) .
C(14) C(15) 1.397(5) 55504
C(15) C(16) 1.377(6) .
C(16) C(17) 1.386(5) .
C(17) C(16) 1.386(5) 55504
C(17) C(18) 1.529(9) .
C(18) C(19) 1.60(1) .
C(18) C(19) 1.60(1) 55504
C(18) C(20) 1.62(1) .
C(18) C(20) 1.62(1) 55504
C(18) C(21) 1.46(1) .
C(18) C(21) 1.46(1) 55504
C(19) C(21) 1.29(2) .
C(20) C(20) 1.77(2) 55504
C(20) C(21) 1.33(2) .
C(22) C(23) 1.389(4) .
C(22) C(23) 1.389(4) 55504
C(23) C(24) 1.389(4) .
C(24) C(25) 1.390(4) .
C(25) C(24) 1.390(4) 55504
C(25) C(26) 1.557(6) .
C(26) C(27) 1.586(8) .
C(26) C(27) 1.586(8) 55504
C(26) C(28) 1.57(1) .
C(26) C(28) 1.57(1) 55504
C(26) C(29) 1.4334 .
C(26) C(29) 1.4334 55504
C(27) C(29) 0.9146 .
C(28) C(28) 1.00(1) 55504
C(28) C(29) 1.6137 .
C(3) H(1) 0.9500 .
C(5) H(2) 0.9500 .
C(16) H(3) 0.9500 .
C(24) H(4) 0.9500 .
C(31) H(5) 0.9501 .
C(31) H(6) 0.9500 .
C(31) H(7) 0.9500 .
C(32) H(8) 0.9500 .
C(32) H(8) 0.9500 55504
C(32) H(9) 0.9500 .
C(32) H(9) 0.9500 55504
C(32) H(10) 0.9499 .
C(32) H(10) 0.9499 55504
C(33) H(11) 0.9500 .
C(33) H(11) 0.9500 55504
C(33) H(12) 0.9500 .
C(33) H(12) 0.9500 55504
C(33) H(13) 0.9501 .
C(33) H(13) 0.9501 55504
C(34) H(14) 0.9500 .
C(34) H(15) 0.9501 .
C(34) H(16) 0.9500 .
C(35) H(17) 0.9500 .
C(35) H(18) 0.9499 .
C(35) H(19) 0.9500 .

loop_
_geom_contact_atom_site_label_1
_geom_contact_atom_site_label_2
_geom_contact_distance
_geom_contact_site_symmetry_2
O(1) O(1) 3.241(3) 55504
O(1) O(2) 3.338(5) .
O(1) O(3) 3.285(3) .
O(1) N(4) 2.843(5) .
O(1) N(5) 2.788(4) .
O(1) C(2) 2.403(4) .
O(1) C(6) 2.420(5) .
O(1) C(14) 3.054(5) .
O(1) C(15) 2.733(5) .
O(1) C(16) 3.410(6) .
O(1) C(22) 3.103(6) .
O(1) C(23) 2.774(5) .
O(1) C(24) 3.427(5) .
O(2) O(1) 3.338(5) 55504
O(2) O(3) 3.436(6) .
O(2) N(4) 2.781(3) .
O(2) N(4) 2.781(3) 55504
O(2) C(1) 3.188(5) .
O(2) C(1) 3.188(5) 55504
O(2) C(5) 3.586(3) .
O(2) C(5) 3.586(3) 55504
O(2) C(6) 2.853(4) .
O(2) C(6) 2.853(4) 55504
O(2) C(23) 2.388(4) .
O(2) C(23) 2.388(4) 55504
O(3) O(1) 3.285(3) 55504
O(3) N(5) 2.848(4) .
O(3) N(5) 2.848(4) 55504
O(3) C(1) 3.143(4) .
O(3) C(1) 3.143(4) 55504
O(3) C(2) 2.863(3) .
O(3) C(2) 2.863(3) 55504
O(3) C(15) 2.412(6) .
O(3) C(15) 2.412(6) 55504
N(4) C(1) 2.465(6) .
N(4) C(5) 2.413(4) .
N(4) C(22) 2.422(3) .
N(4) C(24) 2.426(4) .
N(4) C(31) 3.397(6) .
N(4) C(33) 3.299(5) .
N(5) C(1) 2.427(6) .
N(5) C(3) 2.441(6) .
N(5) C(14) 2.465(3) .
N(5) C(16) 2.414(5) .
N(5) C(31) 3.327(5) .
N(5) C(32) 3.421(5) .
C(1) C(3) 2.397(4) .
C(1) C(4) 2.799(5) .
C(1) C(5) 2.402(6) .
C(1) C(14) 3.351(6) .
C(1) C(15) 2.996(7) .
C(1) C(22) 3.382(6) .
C(1) C(23) 3.016(6) .
C(1) C(31) 2.335(5) .
C(1) C(35) 3.533(7) .
C(2) C(4) 2.432(6) .
C(2) C(5) 2.774(7) .
C(2) C(6) 2.422(7) .
C(2) C(14) 3.060(5) .
C(2) C(15) 2.487(6) .
C(2) C(31) 3.182(4) .
C(2) C(32) 3.505(5) .
C(2) C(34) 2.460(8) .
C(3) C(5) 2.383(7) .
C(3) C(6) 2.772(6) .
C(3) C(7) 2.545(6) .
C(3) C(8) 3.59(2) .
C(3) C(9) 2.85(2) .
C(3) C(12) 3.065(7) .
C(3) C(13) 3.044(8) .
C(3) C(34) 2.833(8) .
C(4) C(6) 2.419(5) .
C(4) C(8) 2.56(2) .
C(4) C(9) 2.58(2) .
C(4) C(10) 2.47(3) .
C(4) C(11) 2.60(1) .
C(4) C(12) 2.512(6) .
C(4) C(13) 2.498(8) .
C(5) C(7) 2.562(5) .
C(5) C(8) 3.15(1) .
C(5) C(10) 2.99(2) .
C(5) C(11) 2.89(1) .
C(5) C(12) 3.592(7) .
C(5) C(13) 3.584(9) .
C(5) C(35) 2.936(5) .
C(6) C(22) 3.052(4) .
C(6) C(23) 2.478(5) .
C(6) C(31) 3.201(6) .
C(6) C(33) 3.494(6) .
C(6) C(35) 2.413(6) .
C(8) C(9) 2.40(3) .
C(8) C(10) 2.47(3) .
C(8) C(13) 3.01(3) .
C(8) C(21) 3.27(3) 55404
C(9) C(9) 2.91(2) 55602
C(9) C(10) 2.64(3) .
C(9) C(11) 2.90(2) .
C(9) C(29) 3.5665 45405
C(10) C(12) 2.82(2) .
C(10) C(19) 3.45(2) 55706
C(11) C(11) 3.53(1) 55607
C(11) C(12) 2.47(1) .
C(11) C(13) 2.61(2) .
C(12) C(13) 2.544(9) .
C(13) C(28) 3.49(1) 55706
C(14) O(1) 3.054(5) 55504
C(14) N(5) 2.465(3) 55504
C(14) C(1) 3.351(6) 55504
C(14) C(2) 3.060(5) 55504
C(14) C(16) 2.391(6) .
C(14) C(16) 2.391(6) 55504
C(14) C(17) 2.811(8) .
C(14) C(32) 2.372(7) .
C(14) C(34) 3.429(5) .
C(14) C(34) 3.429(5) 55504
C(15) C(15) 2.412(5) 55504
C(15) C(16) 2.753(5) 55504
C(15) C(17) 2.427(7) .
C(15) C(31) 3.350(6) .
C(15) C(32) 3.235(6) .
C(15) C(34) 2.408(6) .
C(16) C(15) 2.753(5) 55504
C(16) C(16) 2.356(5) 55504
C(16) C(18) 2.547(7) .
C(16) C(19) 3.012(9) 55504
C(16) C(20) 3.04(1) 55504
C(16) C(21) 2.93(1) 55504
C(16) C(31) 3.542(7) .
C(16) C(34) 3.022(6) .
C(17) C(15) 2.427(7) 55504
C(17) C(19) 2.535(9) .
C(17) C(19) 2.535(9) 55504
C(17) C(20) 2.53(1) .
C(17) C(20) 2.53(1) 55504
C(17) C(21) 2.55(1) .
C(17) C(21) 2.55(1) 55504
C(18) C(16) 2.547(7) 55504
C(19) C(10) 3.45(2) 54706
C(19) C(16) 3.012(9) 55504
C(19) C(19) 1.85(2) 55504
C(19) C(20) 2.47(2) .
C(19) C(20) 3.06(2) 55504
C(19) C(21) 2.54(2) 55504
C(20) C(16) 3.04(1) 55504
C(20) C(19) 3.06(2) 55504
C(20) C(21) 2.52(2) 55504
C(20) C(34) 3.52(1) 55703
C(21) C(8) 3.27(3) 55604
C(21) C(16) 2.93(1) 55504
C(21) C(19) 2.54(2) 55504
C(21) C(20) 2.52(2) 55504
C(21) C(21) 2.60(1) 55504
C(22) O(1) 3.103(6) 55504
C(22) N(4) 2.422(3) 55504
C(22) C(1) 3.382(6) 55504
C(22) C(6) 3.052(4) 55504
C(22) C(24) 2.396(5) .
C(22) C(24) 2.396(5) 55504
C(22) C(25) 2.802(6) .
C(22) C(33) 2.289(7) .
C(23) C(23) 2.408(5) 55504
C(23) C(24) 2.766(5) 55504
C(23) C(25) 2.429(5) .
C(23) C(31) 3.382(7) .
C(23) C(33) 3.141(6) .
C(23) C(35) 2.445(6) .
C(24) C(23) 2.766(5) 55504
C(24) C(24) 2.376(5) 55504
C(24) C(26) 2.568(5) .
C(24) C(27) 2.935(6) 55504
C(24) C(28) 3.500(8) .
C(24) C(28) 3.143(8) 55504
C(24) C(29) 3.0075 55504
C(24) C(31) 3.545(7) .
C(24) C(35) 2.861(6) .
C(25) C(23) 2.429(5) 55504
C(25) C(27) 2.549(7) .
C(25) C(27) 2.549(7) 55504
C(25) C(28) 2.524(9) .
C(25) C(28) 2.524(9) 55504
C(25) C(29) 2.5988 .
C(25) C(29) 2.5988 55504
C(26) C(24) 2.568(5) 55504
C(27) C(24) 2.935(6) 55504
C(27) C(27) 2.423(9) 55504
C(27) C(28) 2.41(1) .
C(27) C(28) 2.87(1) 55504
C(27) C(29) 2.6099 55504
C(28) C(13) 3.49(1) 54706
C(28) C(24) 3.143(8) 55504
C(28) C(27) 2.87(1) 55504
C(28) C(29) 2.2512 55504
C(29) C(9) 3.5665 54605
C(29) C(24) 3.0075 55504
C(29) C(27) 2.6099 55504
C(29) C(28) 2.2512 55504
C(29) C(29) 2.4659 55504
C(32) N(5) 3.421(5) 55504
C(32) C(2) 3.505(5) 55504
C(32) C(15) 3.235(6) 55504
C(33) N(4) 3.299(5) 55504
C(33) C(6) 3.494(6) 55504
C(33) C(23) 3.141(6) 55504
C(34) C(20) 3.52(1) 55703
O(1) H(5) 1.9308 .
O(1) H(6) 1.9489 .
O(1) H(7) 1.9440 .
O(2) H(11) 1.9204 .
O(2) H(11) 1.9204 55504
O(2) H(12) 1.9237 .
O(2) H(12) 1.9237 55504
O(2) H(13) 1.9171 .
O(2) H(13) 1.9171 55504
O(3) H(8) 1.9459 .
O(3) H(8) 1.9459 55504
O(3) H(9) 1.9535 .
O(3) H(9) 1.9535 55504
O(3) H(10) 1.9382 .
O(3) H(10) 1.9382 55504
N(4) H(2) 2.5614 .
N(4) H(4) 2.5920 .
N(4) H(5) 3.0324 .
N(4) H(11) 2.9328 .
N(4) H(12) 3.5768 55504
N(4) H(13) 2.9571 55504
N(4) H(17) 1.9631 .
N(4) H(18) 1.9678 .
N(4) H(19) 1.9643 .
N(5) H(1) 2.6029 .
N(5) H(3) 2.5497 .
N(5) H(7) 3.0079 .
N(5) H(8) 3.0718 55504
N(5) H(10) 3.0938 .
N(5) H(14) 1.9657 .
N(5) H(15) 1.9731 .
N(5) H(16) 1.9795 .
N(5) H(19) 3.3002 55707
C(1) H(1) 3.2493 .
C(1) H(2) 3.2559 .
C(1) H(5) 2.7489 .
C(1) H(6) 3.0974 .
C(1) H(7) 2.3698 .
C(1) H(7) 3.0737 55707
C(1) H(19) 3.4304 .
C(2) H(1) 2.0276 .
C(2) H(5) 3.4095 55707
C(2) H(7) 2.9074 .
C(2) H(7) 3.3884 55707
C(2) H(8) 3.0989 55504
C(2) H(9) 3.4673 .
C(2) H(10) 3.4832 .
C(2) H(14) 2.8794 .
C(2) H(15) 3.1962 .
C(2) H(16) 2.5304 .
C(3) H(2) 3.2426 .
C(3) H(5) 3.4173 55707
C(3) H(8) 3.1471 55504
C(3) H(9) 3.4546 .
C(3) H(14) 3.2059 .
C(3) H(16) 2.4249 .
C(4) H(1) 2.0380 .
C(4) H(2) 2.0278 .
C(5) H(1) 3.2432 .
C(5) H(7) 3.4579 55707
C(5) H(11) 3.1540 .
C(5) H(12) 3.4427 55504
C(5) H(17) 2.9773 .
C(5) H(19) 2.8332 .
C(6) H(2) 2.0157 .
C(6) H(5) 3.2174 .
C(6) H(7) 3.2675 .
C(6) H(7) 3.1349 55707
C(6) H(11) 3.0924 .
C(6) H(12) 3.4597 55504
C(6) H(13) 3.4743 55504
C(6) H(17) 2.8315 .
C(6) H(18) 3.1644 .
C(6) H(19) 2.4560 .
C(7) H(1) 2.6838 .
C(7) H(2) 2.7109 .
C(8) H(2) 3.0208 .
C(8) H(2) 3.5768 55607
C(8) H(17) 3.0559 55607
C(9) H(1) 2.4384 .
C(9) H(1) 3.2744 55602
C(9) H(16) 3.3348 55602
C(10) H(2) 2.7963 .
C(10) H(11) 3.3772 55607
C(10) H(13) 3.5812 55606
C(11) H(2) 2.4782 .
C(11) H(2) 2.9410 55607
C(11) H(11) 3.2757 55607
C(11) H(13) 3.5903 55606
C(11) H(17) 3.2134 55607
C(12) H(1) 2.9053 .
C(12) H(1) 3.3663 55602
C(12) H(16) 2.8060 55602
C(13) H(1) 2.8931 .
C(14) H(3) 3.2419 .
C(14) H(3) 3.2419 55504
C(14) H(8) 2.7926 .
C(14) H(8) 2.7926 55504
C(14) H(9) 3.1255 .
C(14) H(9) 3.1255 55504
C(14) H(10) 2.4141 .
C(14) H(10) 2.4141 55504
C(14) H(15) 3.3036 .
C(14) H(15) 3.3036 55504
C(15) H(3) 2.0082 .
C(15) H(6) 3.3011 .
C(15) H(7) 3.3598 .
C(15) H(8) 3.2684 55504
C(15) H(10) 2.9700 .
C(15) H(10) 3.3139 55504
C(15) H(14) 2.9755 .
C(15) H(15) 2.3828 .
C(15) H(16) 3.0698 .
C(16) H(3) 3.2176 55504
C(16) H(6) 3.1509 .
C(16) H(7) 3.5353 .
C(16) H(14) 3.2890 .
C(16) H(15) 2.7763 .
C(16) H(19) 3.1461 55707
C(17) H(3) 2.0232 .
C(17) H(3) 2.0232 55504
C(18) H(3) 2.6904 .
C(18) H(3) 2.6904 55504
C(19) H(3) 2.8055 55504
C(19) H(12) 3.3082 55601
C(19) H(12) 3.5503 55604
C(20) H(3) 2.8291 55504
C(20) H(10) 3.3970 55702
C(20) H(10) 3.1552 55703
C(20) H(15) 2.6394 55703
C(21) H(3) 2.5582 55504
C(21) H(15) 3.5026 55703
C(22) H(4) 3.2502 .
C(22) H(4) 3.2502 55504
C(22) H(11) 2.7104 .
C(22) H(11) 2.7104 55504
C(22) H(12) 3.0543 .
C(22) H(12) 3.0543 55504
C(22) H(13) 2.3159 .
C(22) H(13) 2.3159 55504
C(23) H(4) 2.0278 .
C(23) H(5) 2.9503 .
C(23) H(11) 3.1620 .
C(23) H(13) 3.2050 .
C(23) H(13) 2.8488 55504
C(23) H(17) 2.9815 .
C(23) H(18) 2.4654 .
C(23) H(19) 3.1132 .
C(24) H(4) 3.2361 55504
C(24) H(5) 2.8433 .
C(24) H(14) 3.5493 55707
C(24) H(17) 3.5057 .
C(24) H(18) 2.3932 .
C(24) H(19) 3.4865 .
C(25) H(4) 2.0291 .
C(25) H(4) 2.0291 55504
C(26) H(4) 2.7044 .
C(26) H(4) 2.7044 55504
C(27) H(4) 2.6136 55504
C(27) H(13) 3.5540 65702
C(27) H(17) 3.5753 65703
C(28) H(4) 3.0621 55504
C(29) H(4) 2.6540 55504
C(31) H(3) 3.5399 .
C(31) H(4) 3.5338 .
C(31) H(7) 3.1149 55707
C(31) H(19) 3.3975 55707
C(32) H(8) 3.5828 55602
C(32) H(8) 3.5828 55603
C(32) H(9) 3.2379 55602
C(32) H(9) 3.2379 55603
C(34) H(1) 2.4860 .
C(34) H(3) 2.9119 .
C(34) H(4) 3.5304 55707
C(34) H(8) 3.3017 55504
C(34) H(10) 3.2460 .
C(34) H(18) 3.2868 55707
C(34) H(19) 3.4555 55707
C(35) H(2) 2.7607 .
C(35) H(3) 3.0013 55707
C(35) H(4) 2.5713 .
C(35) H(5) 3.5118 .
C(35) H(7) 3.5117 55707
C(35) H(14) 3.0435 55707
H(1) C(9) 3.2744 55602
H(1) C(12) 3.3663 55602
H(2) C(8) 3.5768 55607
H(2) C(11) 2.9410 55607
H(3) C(16) 3.2176 55504
H(3) C(19) 2.8055 55504
H(3) C(20) 2.8291 55504
H(3) C(21) 2.5582 55504
H(3) C(35) 3.0013 55707
H(4) C(24) 3.2361 55504
H(4) C(27) 2.6136 55504
H(4) C(28) 3.0621 55504
H(4) C(29) 2.6540 55504
H(4) C(34) 3.5304 55707
H(5) C(2) 3.4095 55707
H(5) C(3) 3.4173 55707
H(7) C(1) 3.0737 55707
H(7) C(2) 3.3884 55707
H(7) C(5) 3.4579 55707
H(7) C(6) 3.1349 55707
H(7) C(31) 3.1149 55707
H(7) C(35) 3.5117 55707
H(8) N(5) 3.0718 55504
H(8) C(2) 3.0989 55504
H(8) C(3) 3.1471 55504
H(8) C(15) 3.2684 55504
H(8) C(32) 3.5828 55602
H(8) C(34) 3.3017 55504
H(9) C(32) 3.2379 55602
H(10) C(15) 3.3139 55504
H(10) C(20) 3.3970 55702
H(10) C(20) 3.1552 55703
H(11) C(10) 3.3772 55607
H(11) C(11) 3.2757 55607
H(12) N(4) 3.5768 55504
H(12) C(5) 3.4427 55504
H(12) C(6) 3.4597 55504
H(12) C(19) 3.3082 55401
H(12) C(19) 3.5503 55404
H(13) N(4) 2.9571 55504
H(13) C(6) 3.4743 55504
H(13) C(10) 3.5812 54606
H(13) C(11) 3.5903 54606
H(13) C(23) 2.8488 55504
H(13) C(27) 3.5540 65702
H(14) C(24) 3.5493 55707
H(14) C(35) 3.0435 55707
H(15) C(20) 2.6394 55703
H(15) C(21) 3.5026 55703
H(16) C(9) 3.3348 55602
H(16) C(12) 2.8060 55602
H(17) C(8) 3.0559 55607
H(17) C(11) 3.2134 55607
H(17) C(27) 3.5753 65703
H(18) C(34) 3.2868 55707
H(19) N(5) 3.3002 55707
H(19) C(16) 3.1461 55707
H(19) C(31) 3.3975 55707
H(19) C(34) 3.4555 55707

loop_
_geom_torsion_atom_site_label_1
_geom_torsion_atom_site_label_2
_geom_torsion_atom_site_label_3
_geom_torsion_atom_site_label_4
_geom_torsion
C(31) O(1) C(1) C(2) -91.0(4)
C(31) O(1) C(1) C(6) 91.5(4)
C(33) O(2) C(22) C(23) 91(8)
C(32) O(3) C(14) C(15) -91(8)
C(23) N(4) C(6) C(1) 38.3(5)
C(23) N(4) C(6) C(5) -145.7(3)
C(35) N(4) C(6) C(1) -122.7(4)
C(35) N(4) C(6) C(5) 53.2(4)
C(6) N(4) C(23) C(22) 51.6(6)
C(6) N(4) C(23) C(24) -133.2(4)
C(35) N(4) C(23) C(22) -147.9(5)
C(35) N(4) C(23) C(24) 27.3(6)
C(15) N(5) C(2) C(1) -42.4(4)
C(15) N(5) C(2) C(3) 143.5(3)
C(34) N(5) C(2) C(1) 163.3(3)
C(34) N(5) C(2) C(3) -10.8(5)
C(2) N(5) C(15) C(14) -46.0(5)
C(2) N(5) C(15) C(16) 138.0(4)
C(34) N(5) C(15) C(14) 109.4(5)
C(34) N(5) C(15) C(16) -66.6(4)
O(1) C(1) C(2) N(5) 5.8(5)
O(1) C(1) C(2) C(3) 179.9(2)
C(6) C(1) C(2) N(5) -176.7(3)
C(6) C(1) C(2) C(3) -2.5(5)
O(1) C(1) C(6) N(4) -4.8(5)
O(1) C(1) C(6) C(5) 179.2(3)
C(2) C(1) C(6) N(4) 177.6(3)
C(2) C(1) C(6) C(5) 1.6(5)
N(5) C(2) C(3) C(4) 175.3(3)
C(1) C(2) C(3) C(4) 1.2(5)
C(2) C(3) C(4) C(5) 1.1(5)
C(2) C(3) C(4) C(7) -179.2(3)
C(3) C(4) C(5) C(6) -2.0(5)
C(7) C(4) C(5) C(6) 178.3(3)
C(3) C(4) C(7) C(8) -114(1)
C(3) C(4) C(7) C(9) -8(1)
C(3) C(4) C(7) C(10) 130(1)
C(3) C(4) C(7) C(11) -174.9(5)
C(3) C(4) C(7) C(12) -60.7(6)
C(3) C(4) C(7) C(13) 60.5(6)
C(5) C(4) C(7) C(8) 65(1)
C(5) C(4) C(7) C(9) 171.7(9)
C(5) C(4) C(7) C(10) -49(1)
C(5) C(4) C(7) C(11) 4.8(6)
C(5) C(4) C(7) C(12) 119.1(5)
C(5) C(4) C(7) C(13) -119.8(6)
C(4) C(5) C(6) N(4) -175.4(3)
C(4) C(5) C(6) C(1) 0.7(5)
C(4) C(7) C(8) C(11) -104.9(7)
C(4) C(7) C(8) C(12) 100.5(8)
C(9) C(7) C(8) C(11) 138.4(6)
C(9) C(7) C(8) C(12) -16.1(8)
C(10) C(7) C(8) C(11) 12.8(8)
C(10) C(7) C(8) C(12) -141.7(7)
C(11) C(7) C(8) C(12) -154(1)
C(12) C(7) C(8) C(11) 154(1)
C(13) C(7) C(8) C(11) 82(1)
C(13) C(7) C(8) C(12) -71(1)
C(4) C(7) C(9) C(12) -96.4(8)
C(4) C(7) C(9) C(13) 99.9(7)
C(8) C(7) C(9) C(12) 16.6(9)
C(8) C(7) C(9) C(13) -147.0(5)
C(10) C(7) C(9) C(12) 130.2(8)
C(10) C(7) C(9) C(13) -33.5(8)
C(11) C(7) C(9) C(12) 66(1)
C(11) C(7) C(9) C(13) -97.1(9)
C(12) C(7) C(9) C(13) -163(1)
C(13) C(7) C(9) C(12) 163(1)
C(4) C(7) C(10) C(11) 102.4(9)
C(4) C(7) C(10) C(13) -101.4(6)
C(8) C(7) C(10) C(11) -13.8(9)
C(8) C(7) C(10) C(13) 142.3(5)
C(9) C(7) C(10) C(11) -123.2(9)
C(9) C(7) C(10) C(13) 32(1)
C(11) C(7) C(10) C(13) 156(1)
C(12) C(7) C(10) C(11) -61(1)
C(12) C(7) C(10) C(13) 94(1)
C(13) C(7) C(10) C(11) -156(1)
C(4) C(7) C(11) C(8) 97(1)
C(4) C(7) C(11) C(10) -98(1)
C(8) C(7) C(11) C(10) 163(1)
C(9) C(7) C(11) C(8) -65(1)
C(9) C(7) C(11) C(10) 98(1)
C(10) C(7) C(11) C(8) -163(1)
C(12) C(7) C(11) C(8) -20(1)
C(12) C(7) C(11) C(10) 143(1)
C(13) C(7) C(11) C(8) -140(1)
C(13) C(7) C(11) C(10) 23(1)
C(4) C(7) C(12) C(8) -97(1)
C(4) C(7) C(12) C(9) 103(1)
C(8) C(7) C(12) C(9) -158(1)
C(9) C(7) C(12) C(8) 158(1)
C(10) C(7) C(12) C(8) 65(1)
C(10) C(7) C(12) C(9) -92(1)
C(11) C(7) C(12) C(8) 21(1)
C(11) C(7) C(12) C(9) -136(1)
C(13) C(7) C(12) C(8) 142(1)
C(13) C(7) C(12) C(9) -15(1)
C(4) C(7) C(13) C(9) -106.7(9)
C(4) C(7) C(13) C(10) 104(1)
C(8) C(7) C(13) C(9) 65(1)
C(8) C(7) C(13) C(10) -83(1)
C(9) C(7) C(13) C(10) -148(1)
C(10) C(7) C(13) C(9) 148.9(9)
C(11) C(7) C(13) C(9) 129.0(9)
C(11) C(7) C(13) C(10) -19(1)
C(12) C(7) C(13) C(9) 13.2(9)
C(12) C(7) C(13) C(10) -135(1)
C(7) C(8) C(11) C(10) -16(1)
C(12) C(8) C(11) C(7) 25(1)
C(12) C(8) C(11) C(10) 8(2)
C(7) C(8) C(12) C(9) 25(1)
C(11) C(8) C(12) C(7) -24(1)
C(11) C(8) C(12) C(9) 0(1)
C(7) C(9) C(12) C(8) -25(1)
C(13) C(9) C(12) C(7) 15(1)
C(13) C(9) C(12) C(8) -10(2)
C(7) C(9) C(13) C(10) 26(1)
C(12) C(9) C(13) C(7) -17(1)
C(12) C(9) C(13) C(10) 9(2)
C(7) C(10) C(11) C(8) 16(1)
C(13) C(10) C(11) C(7) -24(1)
C(13) C(10) C(11) C(8) -8(2)
C(7) C(10) C(13) C(9) -27(1)
C(11) C(10) C(13) C(7) 27(1)
C(11) C(10) C(13) C(9) 0(1)
O(3) C(14) C(15) N(5) 5.5(7)
O(3) C(14) C(15) C(16) -178.6(5)
N(5) C(15) C(16) C(17) 176.9(4)
C(14) C(15) C(16) C(17) 0.8(6)
C(15) C(16) C(17) C(18) 177.1(5)
C(16) C(17) C(18) C(19) -126(4)
C(16) C(17) C(18) C(20) 126(4)
C(16) C(17) C(18) C(21) -179.8(7)
C(17) C(18) C(19) C(21) -110(6)
C(20) C(18) C(19) C(21) 1(2)
C(17) C(18) C(20) C(21) 111(6)
C(19) C(18) C(20) C(21) -1(2)
C(17) C(18) C(21) C(19) 91(1)
C(17) C(18) C(21) C(20) -90(1)
C(19) C(18) C(21) C(20) 177(2)
C(20) C(18) C(21) C(19) -177(2)
C(18) C(19) C(21) C(20) -3(1)
C(18) C(20) C(21) C(19) 3(1)
O(2) C(22) C(23) N(4) -6.5(8)
O(2) C(22) C(23) C(24) 178.3(6)
N(4) C(23) C(24) C(25) -174.6(5)
C(22) C(23) C(24) C(25) 0.6(7)
C(23) C(24) C(25) C(26) -176.6(7)
C(24) C(25) C(26) C(27) -146(2)
C(24) C(25) C(26) C(28) 106(5)
C(24) C(25) C(26) C(29) 177.5
C(25) C(26) C(27) C(29) -117.6
C(28) C(26) C(27) C(29) -5.1
C(25) C(26) C(28) C(29) 116.2
C(27) C(26) C(28) C(29) 3.2
C(25) C(26) C(29) C(27) 77.9
C(25) C(26) C(29) C(28) -96.5
C(27) C(26) C(29) C(28) -174.4
C(28) C(26) C(29) C(27) 174.4
C(26) C(27) C(29) C(28) 8.2
C(26) C(28) C(29) C(27) -9.2
